data_7010730
loop_
_publ_author_name
'Toni-J. J. Kinnunen'
'Matti Haukka'
'Matti Nousiainen'
'Antti Patrikka'
'Tapani A. Pakkanen'

_publ_section_title
;
 Electron withdrawing and electron donating effects of 4,4'-bipyridine
 substituents on ruthenium mono(bipyridine) complexes
;
_journal_issue 18
_journal_name_full 'J. Chem. Soc., Dalton Trans.'
_journal_page_first 2649
_journal_page_last 2654
_journal_paper_doi 10.1039/b103067c
_journal_year 2001
_chemical_formula_sum 'C14.5 H11 Cl3 N2 O4.5 Ru'
_chemical_formula_weight 492.67
_chemical_name_common '[Ru(4,4'-diClbpy)(COOMe)(CO)Cl2]'
_chemical_name_systematic
; 
? 
;
_space_group_IT_number 2
_symmetry_cell_setting triclinic
_symmetry_space_group_name_Hall '-P 1'
_symmetry_space_group_name_H-M 'P -1'
_atom_sites_solution_hydrogens geom
_atom_sites_solution_primary direct
_atom_sites_solution_secondary difmap
_audit_creation_method SHELXL-97
_cell_angle_alpha 72.402(2)
_cell_angle_beta 74.689(3)
_cell_angle_gamma 69.284(2)
_cell_formula_units_Z 2
_cell_length_a 9.8788(4)
_cell_length_b 9.9646(5)
_cell_length_c 10.6567(5)
_cell_measurement_temperature 120(2)
_cell_volume 920.65(8)
_computing_cell_refinement 'Denzo/Scalepack (Otwinowski & Minor, 1997)'
_computing_data_collection 'Collect (Nonius BV, 1997-2000)'
_computing_data_reduction 'Denzo/Scalepack (Otwinowski & Minor, 1997)'
_computing_molecular_graphics 'XP in SHELXTL v.5.1 (Bruker Axs, 1998)'
_computing_publication_material SHELXL-97
_computing_structure_refinement 'SHELXL-97 (Sheldrick, 1997)'
_computing_structure_solution 'SHELXS-97 (Sheldrick, 1990)'
_diffrn_ambient_temperature 120(2)
_diffrn_detector_area_resol_mean 9
_diffrn_measured_fraction_theta_full 0.899
_diffrn_measured_fraction_theta_max 0.899
_diffrn_measurement_device '95mm CCD camera on \k-goniostat'
_diffrn_measurement_device_type KappaCCD
_diffrn_measurement_method CCD
_diffrn_radiation_monochromator 'horizonally mounted graphite crystal'
_diffrn_radiation_source 'fine-focus sealed tube'
_diffrn_radiation_type MoK\a
_diffrn_radiation_wavelength 0.71073
_diffrn_reflns_av_R_equivalents 0.0135
_diffrn_reflns_av_sigmaI/netI 0.0337
_diffrn_reflns_limit_h_max 12
_diffrn_reflns_limit_h_min -12
_diffrn_reflns_limit_k_max 12
_diffrn_reflns_limit_k_min -12
_diffrn_reflns_limit_l_max 13
_diffrn_reflns_limit_l_min -13
_diffrn_reflns_number 7464
_diffrn_reflns_theta_full 27.45
_diffrn_reflns_theta_max 27.45
_diffrn_reflns_theta_min 2.24
_exptl_absorpt_coefficient_mu 1.311
_exptl_absorpt_correction_T_max 0.7795
_exptl_absorpt_correction_T_min 0.6945
_exptl_crystal_colour yellow
_exptl_crystal_density_diffrn 1.777
_exptl_crystal_density_method 'not measured'
_exptl_crystal_description block
_exptl_crystal_F_000 486
_exptl_crystal_size_max 0.30
_exptl_crystal_size_mid 0.30
_exptl_crystal_size_min 0.20
_refine_diff_density_max 0.583
_refine_diff_density_min -0.529
_refine_diff_density_rms 0.071
_refine_ls_extinction_method none
_refine_ls_goodness_of_fit_ref 1.081
_refine_ls_hydrogen_treatment constr
_refine_ls_matrix_type full
_refine_ls_number_parameters 237
_refine_ls_number_reflns 3783
_refine_ls_number_restraints 0
_refine_ls_restrained_S_all 1.081
_refine_ls_R_factor_all 0.0284
_refine_ls_R_factor_gt 0.0257
_refine_ls_shift/su_max 0.001
_refine_ls_shift/su_mean 0.000
_refine_ls_structure_factor_coef Fsqd
_refine_ls_weighting_details 'calc w=1/[\s^2^(Fo^2^)+(0.0137P)^2^+0.9178P] where P=(Fo^2^+2Fc^2^)/3'
_refine_ls_weighting_scheme calc
_refine_ls_wR_factor_gt 0.0612
_refine_ls_wR_factor_ref 0.0624
_reflns_number_gt 3523
_reflns_number_total 3783
_reflns_threshold_expression >2sigma(I)
_cod_data_source_file b103067c.txt
_cod_data_source_block compound9
_cod_depositor_comments
;
The following automatic conversions were performed:
'_atom_site_symetry_multiplicity' tag replaced with
'_atom_site_symmetry_multiplicity'.

Automatic conversion script
Id: cif_correct_tags 1440 2010-10-19 06:21:57Z saulius 
;
_cod_original_cell_volume 920.65(7)
_cod_original_formula_sum 'C14.50 H11 Cl3 N2 O4.50 Ru'
_cod_database_code 7010730

loop_
_symmetry_equiv_pos_as_xyz
'x, y, z'
'-x, -y, -z'

loop_
_atom_site_label
_atom_site_type_symbol
_atom_site_fract_x
_atom_site_fract_y
_atom_site_fract_z
_atom_site_U_iso_or_equiv
_atom_site_adp_type
_atom_site_occupancy
_atom_site_symmetry_multiplicity
_atom_site_calc_flag
_atom_site_refinement_flags
_atom_site_disorder_assembly
_atom_site_disorder_group
C1 C 0.4216(3) 0.6098(3) 0.8386(2) 0.0278(5) Uani 1 1 d . . .
C2 C 0.1678(3) 0.6396(3) 1.0009(3) 0.0275(5) Uani 1 1 d . . .
C3 C 0.2020(3) 0.8865(3) 0.7909(2) 0.0250(5) Uani 1 1 d . . .
C6 C 0.2556(4) 1.0677(3) 0.8507(3) 0.0504(8) Uani 1 1 d . . .
H6A H 0.2897 1.1087 0.7564 0.076 Uiso 1 1 calc R . .
H6B H 0.3149 1.0777 0.9061 0.076 Uiso 1 1 calc R . .
H6C H 0.1522 1.1214 0.8766 0.076 Uiso 1 1 calc R . .
C10 C -0.1107(3) 0.7359(3) 0.8549(2) 0.0282(5) Uani 1 1 d . . .
H10 H -0.1055 0.7022 0.9475 0.034 Uiso 1 1 calc R . .
C11 C -0.2467(3) 0.7851(3) 0.8174(3) 0.0314(6) Uani 1 1 d . . .
H11 H -0.3336 0.7854 0.8824 0.038 Uiso 1 1 calc R . .
C12 C -0.2528(3) 0.8339(3) 0.6827(3) 0.0324(6) Uani 1 1 d . . .
C13 C -0.1246(3) 0.8302(3) 0.5886(3) 0.0307(5) Uani 1 1 d . . .
H13 H -0.1277 0.8620 0.4956 0.037 Uiso 1 1 calc R . .
C14 C 0.0072(3) 0.7791(2) 0.6336(2) 0.0246(5) Uani 1 1 d . . .
C15 C 0.1508(3) 0.7648(2) 0.5425(2) 0.0248(5) Uani 1 1 d . . .
C16 C 0.1628(3) 0.8038(3) 0.4039(2) 0.0303(5) Uani 1 1 d . . .
H16 H 0.0779 0.8448 0.3632 0.036 Uiso 1 1 calc R . .
C17 C 0.3025(3) 0.7810(3) 0.3275(2) 0.0316(6) Uani 1 1 d . . .
C18 C 0.4252(3) 0.7202(3) 0.3870(3) 0.0321(6) Uani 1 1 d . . .
H18 H 0.5213 0.7023 0.3350 0.039 Uiso 1 1 calc R . .
C19 C 0.4037(3) 0.6860(3) 0.5251(2) 0.0281(5) Uani 1 1 d . . .
H19 H 0.4876 0.6455 0.5674 0.034 Uiso 1 1 calc R . .
N1 N 0.0147(2) 0.7337(2) 0.76580(19) 0.0239(4) Uani 1 1 d . . .
N2 N 0.2701(2) 0.7074(2) 0.60223(19) 0.0235(4) Uani 1 1 d . . .
O1 O 0.5400(2) 0.5762(2) 0.8517(2) 0.0417(5) Uani 1 1 d . . .
O2 O 0.1317(2) 0.6246(2) 1.11355(18) 0.0394(4) Uani 1 1 d . . .
O3 O 0.1376(2) 0.98107(19) 0.7112(2) 0.0415(5) Uani 1 1 d . . .
O4 O 0.2707(2) 0.91252(19) 0.86987(19) 0.0396(5) Uani 1 1 d . . .
Cl2 Cl 0.23436(7) 0.41352(6) 0.81417(6) 0.03214(14) Uani 1 1 d . . .
Cl5 Cl 0.32186(9) 0.82836(8) 0.15504(6) 0.04431(18) Uani 1 1 d . . .
Cl4 Cl -0.41927(8) 0.89994(8) 0.62863(8) 0.0481(2) Uani 1 1 d . . .
Ru1 Ru 0.22625(2) 0.665543(18) 0.813422(17) 0.02146(7) Uani 1 1 d . . .
O99 O 0.2120(11) 0.4212(9) 0.4972(9) 0.129(3) Uani 0.50 1 d P . .
C99 C 0.0512(13) 0.4345(12) 0.5874(12) 0.107(4) Uani 0.50 1 d P . .
H99A H 0.0277 0.5076 0.6402 0.160 Uiso 0.50 1 calc PR . .
H99B H 0.0496 0.3386 0.6475 0.160 Uiso 0.50 1 calc PR . .
H99C H -0.0218 0.4656 0.5293 0.160 Uiso 0.50 1 calc PR . .
H99 H 0.2499 0.4722 0.5305 0.050 Uiso 0.50 1 d P . .

loop_
_atom_site_aniso_label
_atom_site_aniso_U_11
_atom_site_aniso_U_22
_atom_site_aniso_U_33
_atom_site_aniso_U_23
_atom_site_aniso_U_13
_atom_site_aniso_U_12
C1 0.0322(15) 0.0221(11) 0.0262(12) 0.0044(9) -0.0077(11) -0.0111(10)
C2 0.0254(13) 0.0242(11) 0.0336(13) 0.0007(9) -0.0108(11) -0.0103(9)
C3 0.0229(12) 0.0360(13) 0.0172(10) -0.0007(9) -0.0039(9) -0.0143(10)
C6 0.082(2) 0.0283(14) 0.0510(18) -0.0062(13) -0.0242(17) -0.0220(15)
C10 0.0298(13) 0.0253(11) 0.0294(12) -0.0011(9) -0.0062(11) -0.0117(10)
C11 0.0252(13) 0.0271(12) 0.0400(14) -0.0027(10) -0.0041(11) -0.0109(10)
C12 0.0271(13) 0.0257(12) 0.0447(15) 0.0038(11) -0.0166(12) -0.0108(10)
C13 0.0328(14) 0.0272(12) 0.0309(13) 0.0047(10) -0.0117(11) -0.0127(10)
C14 0.0278(13) 0.0193(10) 0.0267(11) 0.0010(9) -0.0081(10) -0.0100(9)
C15 0.0302(13) 0.0193(10) 0.0258(11) 0.0003(9) -0.0078(10) -0.0110(9)
C16 0.0381(15) 0.0261(12) 0.0284(12) -0.0007(9) -0.0111(11) -0.0125(10)
C17 0.0463(16) 0.0245(12) 0.0243(12) -0.0027(9) -0.0033(11) -0.0156(11)
C18 0.0358(14) 0.0275(12) 0.0304(13) -0.0061(10) 0.0023(11) -0.0128(10)
C19 0.0285(13) 0.0250(11) 0.0289(12) -0.0034(9) -0.0034(10) -0.0093(9)
N1 0.0272(11) 0.0194(9) 0.0257(10) -0.0018(7) -0.0052(8) -0.0101(8)
N2 0.0266(11) 0.0195(9) 0.0241(9) -0.0006(7) -0.0054(8) -0.0095(8)
O1 0.0309(11) 0.0408(11) 0.0478(12) 0.0064(9) -0.0146(9) -0.0125(8)
O2 0.0391(11) 0.0517(12) 0.0250(10) -0.0005(8) -0.0062(8) -0.0173(9)
O3 0.0558(13) 0.0243(9) 0.0465(11) 0.0018(8) -0.0239(10) -0.0121(8)
O4 0.0599(13) 0.0260(9) 0.0384(10) -0.0003(8) -0.0225(10) -0.0153(9)
Cl2 0.0363(3) 0.0218(3) 0.0343(3) -0.0032(2) 0.0019(3) -0.0125(2)
Cl5 0.0629(5) 0.0458(4) 0.0227(3) -0.0039(3) -0.0035(3) -0.0207(3)
Cl4 0.0308(4) 0.0479(4) 0.0611(5) 0.0122(3) -0.0230(4) -0.0164(3)
Ru1 0.02252(11) 0.01863(10) 0.02207(10) 0.00106(7) -0.00618(8) -0.00800(7)
O99 0.170(8) 0.101(5) 0.131(7) -0.072(5) 0.037(6) -0.065(5)
C99 0.108(9) 0.099(8) 0.123(9) -0.041(7) -0.058(8) -0.003(6)

loop_
_atom_type_symbol
_atom_type_description
_atom_type_scat_dispersion_real
_atom_type_scat_dispersion_imag
_atom_type_scat_source
C C 0.0033 0.0016 'International Tables Vol C Tables 4.2.6.8 and 6.1.1.4'
H H 0.0000 0.0000 'International Tables Vol C Tables 4.2.6.8 and 6.1.1.4'
N N 0.0061 0.0033 'International Tables Vol C Tables 4.2.6.8 and 6.1.1.4'
O O 0.0106 0.0060 'International Tables Vol C Tables 4.2.6.8 and 6.1.1.4'
Cl Cl 0.1484 0.1585 'International Tables Vol C Tables 4.2.6.8 and 6.1.1.4'
Ru Ru -1.2594 0.8363 'International Tables Vol C Tables 4.2.6.8 and 6.1.1.4'

loop_
_geom_angle_atom_site_label_1
_geom_angle_atom_site_label_2
_geom_angle_atom_site_label_3
_geom_angle
_geom_angle_site_symmetry_1
_geom_angle_site_symmetry_3
_geom_angle_publ_flag
O1 C1 Ru1 178.9(2) . . ?
O2 C2 Ru1 179.5(3) . . ?
O3 C3 O4 122.7(2) . . ?
O3 C3 Ru1 122.56(19) . . ?
O4 C3 Ru1 114.66(16) . . ?
O4 C6 H6A 109.5 . . ?
O4 C6 H6B 109.5 . . ?
H6A C6 H6B 109.5 . . ?
O4 C6 H6C 109.5 . . ?
H6A C6 H6C 109.5 . . ?
H6B C6 H6C 109.5 . . ?
N1 C10 C11 122.7(2) . . ?
N1 C10 H10 118.7 . . ?
C11 C10 H10 118.7 . . ?
C12 C11 C10 118.0(2) . . ?
C12 C11 H11 121.0 . . ?
C10 C11 H11 121.0 . . ?
C11 C12 C13 120.4(2) . . ?
C11 C12 Cl4 120.6(2) . . ?
C13 C12 Cl4 119.1(2) . . ?
C14 C13 C12 118.3(2) . . ?
C14 C13 H13 120.9 . . ?
C12 C13 H13 120.9 . . ?
N1 C14 C13 122.1(2) . . ?
N1 C14 C15 115.0(2) . . ?
C13 C14 C15 122.9(2) . . ?
N2 C15 C16 122.0(2) . . ?
N2 C15 C14 115.7(2) . . ?
C16 C15 C14 122.3(2) . . ?
C17 C16 C15 117.9(2) . . ?
C17 C16 H16 121.1 . . ?
C15 C16 H16 121.1 . . ?
C18 C17 C16 120.8(2) . . ?
C18 C17 Cl5 119.9(2) . . ?
C16 C17 Cl5 119.2(2) . . ?
C17 C18 C19 117.7(2) . . ?
C17 C18 H18 121.2 . . ?
C19 C18 H18 121.2 . . ?
N2 C19 C18 123.1(2) . . ?
N2 C19 H19 118.5 . . ?
C18 C19 H19 118.5 . . ?
C10 N1 C14 118.6(2) . . ?
C10 N1 Ru1 125.42(17) . . ?
C14 N1 Ru1 116.02(16) . . ?
C19 N2 C15 118.6(2) . . ?
C19 N2 Ru1 125.78(17) . . ?
C15 N2 Ru1 115.59(15) . . ?
C3 O4 C6 114.0(2) . . ?
C1 Ru1 C2 88.01(10) . . ?
C1 Ru1 C3 91.76(10) . . ?
C2 Ru1 C3 91.16(9) . . ?
C1 Ru1 N1 174.63(9) . . ?
C2 Ru1 N1 97.29(9) . . ?
C3 Ru1 N1 87.24(8) . . ?
C1 Ru1 N2 97.30(9) . . ?
C2 Ru1 N2 174.37(9) . . ?
C3 Ru1 N2 86.81(8) . . ?
N1 Ru1 N2 77.38(8) . . ?
C1 Ru1 Cl2 94.60(7) . . ?
C2 Ru1 Cl2 94.29(7) . . ?
C3 Ru1 Cl2 171.75(7) . . ?
N1 Ru1 Cl2 85.94(5) . . ?
N2 Ru1 Cl2 87.18(5) . . ?
C99 O99 H99 103.6 . . ?
O99 C99 H99A 109.5 . . ?
O99 C99 H99B 109.5 . . ?
H99A C99 H99B 109.5 . . ?
O99 C99 H99C 109.5 . . ?
H99A C99 H99C 109.5 . . ?
H99B C99 H99C 109.5 . . ?

loop_
_geom_bond_atom_site_label_1
_geom_bond_atom_site_label_2
_geom_bond_distance
_geom_bond_site_symmetry_2
_geom_bond_publ_flag
C1 O1 1.131(3) . ?
C1 Ru1 1.879(3) . ?
C2 O2 1.138(3) . ?
C2 Ru1 1.891(3) . ?
C3 O3 1.180(3) . ?
C3 O4 1.340(3) . ?
C3 Ru1 2.073(2) . ?
C6 O4 1.455(3) . ?
C6 H6A 0.9800 . ?
C6 H6B 0.9800 . ?
C6 H6C 0.9800 . ?
C10 N1 1.345(3) . ?
C10 C11 1.380(4) . ?
C10 H10 0.9500 . ?
C11 C12 1.380(4) . ?
C11 H11 0.9500 . ?
C12 C13 1.389(4) . ?
C12 Cl4 1.725(3) . ?
C13 C14 1.377(4) . ?
C13 H13 0.9500 . ?
C14 N1 1.357(3) . ?
C14 C15 1.480(3) . ?
C15 N2 1.349(3) . ?
C15 C16 1.392(3) . ?
C16 C17 1.384(4) . ?
C16 H16 0.9500 . ?
C17 C18 1.375(4) . ?
C17 Cl5 1.729(2) . ?
C18 C19 1.383(4) . ?
C18 H18 0.9500 . ?
C19 N2 1.340(3) . ?
C19 H19 0.9500 . ?
N1 Ru1 2.106(2) . ?
N2 Ru1 2.1147(19) . ?
Cl2 Ru1 2.4818(6) . ?
O99 C99 1.608(14) . ?
O99 H99 0.9156 . ?
C99 H99A 0.9800 . ?
C99 H99B 0.9800 . ?
C99 H99C 0.9800 . ?

loop_
_geom_torsion_atom_site_label_1
_geom_torsion_atom_site_label_2
_geom_torsion_atom_site_label_3
_geom_torsion_atom_site_label_4
_geom_torsion
_geom_torsion_site_symmetry_1
_geom_torsion_site_symmetry_2
_geom_torsion_site_symmetry_3
_geom_torsion_site_symmetry_4
_geom_torsion_publ_flag
N1 C10 C11 C12 -0.1(4) . . . . ?
C10 C11 C12 C13 1.3(4) . . . . ?
C10 C11 C12 Cl4 -178.87(19) . . . . ?
C11 C12 C13 C14 -1.1(4) . . . . ?
Cl4 C12 C13 C14 179.10(18) . . . . ?
C12 C13 C14 N1 -0.4(4) . . . . ?
C12 C13 C14 C15 177.6(2) . . . . ?
N1 C14 C15 N2 0.7(3) . . . . ?
C13 C14 C15 N2 -177.4(2) . . . . ?
N1 C14 C15 C16 178.8(2) . . . . ?
C13 C14 C15 C16 0.7(3) . . . . ?
N2 C15 C16 C17 0.4(3) . . . . ?
C14 C15 C16 C17 -177.6(2) . . . . ?
C15 C16 C17 C18 0.7(4) . . . . ?
C15 C16 C17 Cl5 -179.90(17) . . . . ?
C16 C17 C18 C19 -1.4(4) . . . . ?
Cl5 C17 C18 C19 179.20(18) . . . . ?
C17 C18 C19 N2 1.1(4) . . . . ?
C11 C10 N1 C14 -1.3(3) . . . . ?
C11 C10 N1 Ru1 178.47(17) . . . . ?
C13 C14 N1 C10 1.6(3) . . . . ?
C15 C14 N1 C10 -176.56(19) . . . . ?
C13 C14 N1 Ru1 -178.25(18) . . . . ?
C15 C14 N1 Ru1 3.6(2) . . . . ?
C18 C19 N2 C15 0.1(3) . . . . ?
C18 C19 N2 Ru1 -177.79(17) . . . . ?
C16 C15 N2 C19 -0.8(3) . . . . ?
C14 C15 N2 C19 177.29(19) . . . . ?
C16 C15 N2 Ru1 177.24(17) . . . . ?
C14 C15 N2 Ru1 -4.6(2) . . . . ?
O3 C3 O4 C6 1.4(4) . . . . ?
Ru1 C3 O4 C6 178.6(2) . . . . ?
O1 C1 Ru1 C2 173(100) . . . . ?
O1 C1 Ru1 C3 -96(11) . . . . ?
O1 C1 Ru1 N1 -17(11) . . . . ?
O1 C1 Ru1 N2 -9(11) . . . . ?
O1 C1 Ru1 Cl2 79(11) . . . . ?
O2 C2 Ru1 C1 156(29) . . . . ?
O2 C2 Ru1 C3 64(29) . . . . ?
O2 C2 Ru1 N1 -23(29) . . . . ?
O2 C2 Ru1 N2 -5(29) . . . . ?
O2 C2 Ru1 Cl2 -109(29) . . . . ?
O3 C3 Ru1 C1 140.1(2) . . . . ?
O4 C3 Ru1 C1 -37.06(19) . . . . ?
O3 C3 Ru1 C2 -131.9(2) . . . . ?
O4 C3 Ru1 C2 50.99(19) . . . . ?
O3 C3 Ru1 N1 -34.6(2) . . . . ?
O4 C3 Ru1 N1 148.23(18) . . . . ?
O3 C3 Ru1 N2 42.9(2) . . . . ?
O4 C3 Ru1 N2 -134.27(18) . . . . ?
O3 C3 Ru1 Cl2 -0.4(6) . . . . ?
O4 C3 Ru1 Cl2 -177.6(3) . . . . ?
C10 N1 Ru1 C1 -176.4(9) . . . . ?
C14 N1 Ru1 C1 3.4(10) . . . . ?
C10 N1 Ru1 C2 -6.2(2) . . . . ?
C14 N1 Ru1 C2 173.57(16) . . . . ?
C10 N1 Ru1 C3 -97.05(19) . . . . ?
C14 N1 Ru1 C3 82.75(16) . . . . ?
C10 N1 Ru1 N2 175.60(19) . . . . ?
C14 N1 Ru1 N2 -4.60(15) . . . . ?
C10 N1 Ru1 Cl2 87.59(18) . . . . ?
C14 N1 Ru1 Cl2 -92.61(15) . . . . ?
C19 N2 Ru1 C1 3.6(2) . . . . ?
C15 N2 Ru1 C1 -174.29(16) . . . . ?
C19 N2 Ru1 C2 164.0(8) . . . . ?
C15 N2 Ru1 C2 -13.9(9) . . . . ?
C19 N2 Ru1 C3 95.00(19) . . . . ?
C15 N2 Ru1 C3 -82.92(16) . . . . ?
C19 N2 Ru1 N1 -177.12(19) . . . . ?
C15 N2 Ru1 N1 4.96(15) . . . . ?
C19 N2 Ru1 Cl2 -90.65(18) . . . . ?
C15 N2 Ru1 Cl2 91.43(15) . . . . ?
